data_4034214
loop_
_publ_author_name
'Shaikh, Aslam C.'
'Banerjee, Somsuvra'
'Mule, Ravindra D.'
'Bera, Saibal'
'Patil, Nitin T.'

_publ_section_title
;
 External Oxidant-Dependent Reactivity Switch in Copper-Mediated
 Intramolecular Carboamination of Alkynes: Access to a Different Class of
 Fluorescent Ionic Nitrogen-Doped Polycyclic Aromatic Hydrocarbons.
;
_journal_issue 7
_journal_name_full 'The Journal of organic chemistry'
_journal_page_first 4120
_journal_page_last 4130
_journal_paper_doi 10.1021/acs.joc.9b00120
_journal_volume 84
_journal_year 2019
_chemical_formula_moiety 'C25 H14 Cl N O, C F3 O3 S'
_chemical_formula_sum 'C26 H14 Cl F3 N O4 S'
_chemical_formula_weight 528.89
_space_group_crystal_system triclinic
_space_group_IT_number 2
_space_group_name_Hall '-P 1'
_space_group_name_H-M_alt 'P -1'
_atom_sites_solution_hydrogens geom
_atom_sites_solution_primary direct
_atom_sites_solution_secondary difmap
_audit_creation_date 2017-05-12
_audit_creation_method
;
  Olex2 1.2-ac2
  (compiled 2012.03.27 svn.r2268, GUI svn.r4156)
;
_cell_angle_alpha 75.688(7)
_cell_angle_beta 85.720(7)
_cell_angle_gamma 69.640(8)
_cell_formula_units_Z 2
_cell_length_a 8.4075(7)
_cell_length_b 8.9280(8)
_cell_length_c 16.9361(14)
_cell_measurement_reflns_used 1740
_cell_measurement_temperature 298(2)
_cell_measurement_theta_max 26.5530
_cell_measurement_theta_min 3.3770
_cell_volume 1154.76(18)
_computing_cell_refinement 'CrysAlisPro 1.171.38.43d (Rigaku OD, 2015)'
_computing_data_collection 'CrysAlisPro 1.171.38.43d (Rigaku OD, 2015)'
_computing_data_reduction 'CrysAlisPro 1.171.38.43d (Rigaku OD, 2015)'
_computing_molecular_graphics
;
O. V. Dolomanov, L. J. Bourhis, R. J. Gildea, J. A. K. Howard and H. Puschmann,
OLEX2: a complete structure solution, refinement and analysis program.
J. Appl. Cryst. (2009). 42, 339-341.
;
_computing_publication_material
;
O. V. Dolomanov, L. J. Bourhis, R. J. Gildea, J. A. K. Howard and H. Puschmann,
OLEX2: a complete structure solution, refinement and analysis program.
J. Appl. Cryst. (2009). 42, 339-341.
;
_computing_structure_refinement
;
SHELXL, G.M. Sheldrick, Acta Cryst.
(2008). A64, 112-122
;
_computing_structure_solution
;
SHELXS, G.M. Sheldrick, Acta Cryst.
(2008). A64, 112-122
;
_diffrn_ambient_temperature 298(2)
_diffrn_detector 'CCD plate'
_diffrn_detector_area_resol_mean 16.1640
_diffrn_detector_type Eos
_diffrn_measured_fraction_theta_full 0.9970
_diffrn_measured_fraction_theta_max 0.6800
_diffrn_measurement_details
;
List of Runs (angles in degrees, time in seconds):

  # Type    Start    End  Width  t~exp~   \w     \q     \k     \f   Frames
--------------------------------------------------------------------------
  1  \w      3.00  70.00   1.00   26.04    --   19.75  57.00 -60.00   67
  2  \w     11.00  46.00   1.00   26.04    --  -20.06  77.00  90.00   35
  3  \w    -10.00  90.00   1.00   26.04    --   19.75  77.00   0.00  100
  4  \w     -4.00  32.00   1.00   26.04    --   19.75 -57.00-180.00   36
;
_diffrn_measurement_device 'four-circle diffractometer'
_diffrn_measurement_device_type 'SuperNova, Dual, Cu at zero, Eos'
_diffrn_measurement_method '\w scans'
_diffrn_orient_matrix_type 'CrysAlisPro convention (1999,Acta A55,543-557)'
_diffrn_orient_matrix_UB_11 0.0390108000
_diffrn_orient_matrix_UB_12 -0.0536316000
_diffrn_orient_matrix_UB_13 -0.0259444000
_diffrn_orient_matrix_UB_21 0.0389626000
_diffrn_orient_matrix_UB_22 -0.0634584000
_diffrn_orient_matrix_UB_23 0.0343550000
_diffrn_orient_matrix_UB_31 -0.0711317000
_diffrn_orient_matrix_UB_32 -0.0265353000
_diffrn_orient_matrix_UB_33 0.0039034000
_diffrn_radiation_monochromator mirror
_diffrn_radiation_probe x-ray
_diffrn_radiation_type 'Mo K\a'
_diffrn_radiation_wavelength 0.71073
_diffrn_reflns_av_R_equivalents 0.0220
_diffrn_reflns_av_unetI/netI 0.0389
_diffrn_reflns_limit_h_max 11
_diffrn_reflns_limit_h_min -11
_diffrn_reflns_limit_k_max 12
_diffrn_reflns_limit_k_min -7
_diffrn_reflns_limit_l_max 22
_diffrn_reflns_limit_l_min -11
_diffrn_reflns_number 5304
_diffrn_reflns_theta_full 25.00
_diffrn_reflns_theta_max 28.99
_diffrn_reflns_theta_min 2.95
_diffrn_source 'micro-focus sealed X-ray tube'
_diffrn_source_type 'SuperNova (Mo) X-ray Source'
_exptl_absorpt_coefficient_mu 0.316
_exptl_absorpt_correction_T_max 1.00000
_exptl_absorpt_correction_T_min 0.87598
_exptl_absorpt_correction_type multi-scan
_exptl_absorpt_process_details
;
CrysAlisPro 1.171.38.43d (Rigaku Oxford Diffraction, 2015)
Empirical absorption correction using spherical harmonics,
 implemented in SCALE3 ABSPACK scaling algorithm.
;
_exptl_crystal_colour yellow
_exptl_crystal_density_diffrn 1.521
_exptl_crystal_density_method 'not measured'
_exptl_crystal_description block
_exptl_crystal_F_000 538
_exptl_crystal_size_max 0.4
_exptl_crystal_size_mid 0.3
_exptl_crystal_size_min 0.3
_refine_diff_density_max 0.352
_refine_diff_density_min -0.312
_refine_diff_density_rms 0.049
_refine_ls_extinction_method none
_refine_ls_goodness_of_fit_ref 0.784
_refine_ls_hydrogen_treatment mixed
_refine_ls_matrix_type full
_refine_ls_number_parameters 334
_refine_ls_number_reflns 4175
_refine_ls_number_restraints 0
_refine_ls_restrained_S_all 0.784
_refine_ls_R_factor_all 0.0794
_refine_ls_R_factor_gt 0.0594
_refine_ls_shift/su_max 0.022
_refine_ls_shift/su_mean 0.005
_refine_ls_structure_factor_coef Fsqd
_refine_ls_weighting_details 'calc w=1/[\s^2^(Fo^2^)+(0.1552P)^2^+1.7246P] where P=(Fo^2^+2Fc^2^)/3'
_refine_ls_weighting_scheme calc
_refine_ls_wR_factor_gt 0.1901
_refine_ls_wR_factor_ref 0.2187
_reflns_number_gt 3053
_reflns_number_total 4175
_reflns_threshold_expression >2sigma(I)
_cod_data_source_file jo9b00120_si_001.cif
_cod_data_source_block aslambhsi
_cod_original_cell_volume 1154.75(17)
_cod_database_code 4034214
_chemical_oxdiff_formula 'C10 H10 N01 O10 S10 Cl1'
_reflns_odcompleteness_completeness 81.35
_reflns_odcompleteness_iscentric 1
_reflns_odcompleteness_theta 26.32
_oxdiff_exptl_absorpt_empirical_details
;
Empirical correction (ABSPACK) includes:
- Absorption correction using spherical harmonics
- Frame scaling
;
_oxdiff_exptl_absorpt_empirical_full_max 1.365
_oxdiff_exptl_absorpt_empirical_full_min 0.752

loop_
_space_group_symop_id
_space_group_symop_operation_xyz
1 'x, y, z'
2 '-x, -y, -z'

loop_
_atom_site_label
_atom_site_type_symbol
_atom_site_fract_x
_atom_site_fract_y
_atom_site_fract_z
_atom_site_U_iso_or_equiv
_atom_site_adp_type
_atom_site_occupancy
_atom_site_symmetry_multiplicity
_atom_site_calc_flag
_atom_site_refinement_flags
S3 S 0.78987(12) 0.58606(13) 0.67197(6) 0.0552(3) Uani 1 1 d .
Cl28 Cl 0.7527(2) 1.04060(18) 0.08084(9) 0.0694(4) Uani 0.75 1 d P
C17 C 0.7766(4) 0.4405(4) 0.11463(19) 0.0426(7) Uani 1 1 d .
N9 N 0.7231(3) 0.4365(3) 0.33137(15) 0.0421(6) Uani 1 1 d .
O4 O 0.6567(4) 0.5404(4) 0.64794(19) 0.0776(9) Uani 1 1 d .
O29 O 0.4020(6) 1.0986(4) 0.0672(2) 0.0983(12) Uani 1 1 d .
C12 C 0.7358(4) 0.4653(4) 0.19640(19) 0.0412(7) Uani 1 1 d .
C14 C 0.8032(4) 0.1737(5) 0.3965(2) 0.0497(9) Uani 1 1 d .
C31 C 0.6243(5) 0.6856(5) 0.3671(2) 0.0547(9) Uani 1 1 d .
H31 H 0.5803 0.7998 0.3545 0.066 Uiso 1 1 calc R
C34 C 0.8353(5) 0.0236(5) 0.4525(2) 0.0597(11) Uani 1 1 d .
H34 H 0.8192 0.0186 0.5078 0.072 Uiso 1 1 calc R
C33 C 0.7100(5) 0.4254(6) 0.4688(2) 0.0552(9) Uani 1 1 d .
H33 H 0.7245 0.3689 0.5233 0.066 Uiso 1 1 calc R
F1 F 0.7771(5) 0.8443(5) 0.7208(4) 0.1495(18) Uani 1 1 d .
C21 C 0.7180(6) 0.5098(5) -0.0293(2) 0.0616(11) Uani 1 1 d .
H21 H 0.6472 0.5737 -0.0738 0.074 Uiso 1 1 calc R
C15 C 0.7451(4) 0.3410(5) 0.40766(19) 0.0458(8) Uani 1 1 d .
C36 C 0.9161(6) -0.1118(5) 0.3427(3) 0.0676(12) Uani 1 1 d .
H36 H 0.9577 -0.2097 0.3257 0.081 Uiso 1 1 calc R
C10 C 0.7681(4) 0.3531(4) 0.26838(19) 0.0416(7) Uani 1 1 d .
O5 O 0.8731(6) 0.4840(5) 0.7463(2) 0.1030(13) Uani 1 1 d .
C32 C 0.6535(5) 0.5940(6) 0.4476(2) 0.0597(10) Uani 1 1 d .
H32 H 0.6336 0.6501 0.4889 0.072 Uiso 1 1 calc R
F7 F 0.5667(5) 0.7656(6) 0.7566(3) 0.1300(15) Uani 1 1 d .
C18 C 0.9280(5) 0.3186(5) 0.1025(2) 0.0537(9) Uani 1 1 d .
H18 H 1.0001 0.2540 0.1464 0.064 Uiso 1 1 calc R
C37 C 0.8805(5) 0.0364(4) 0.2851(2) 0.0553(10) Uani 1 1 d .
H37 H 0.8951 0.0390 0.2298 0.066 Uiso 1 1 calc R
C22 C 0.6734(5) 0.5391(4) 0.0477(2) 0.0519(9) Uani 1 1 d .
H22 H 0.5751 0.6242 0.0543 0.062 Uiso 1 1 calc R
C24 C 0.4726(6) 0.9630(5) 0.1108(3) 0.0649(12) Uani 1 1 d .
C13 C 0.6498(5) 0.6388(4) 0.21466(19) 0.0434(8) Uani 1 1 d .
C11 C 0.6634(4) 0.5997(4) 0.3074(2) 0.0452(8) Uani 1 1 d .
C19 C 0.9701(6) 0.2944(6) 0.0252(3) 0.0654(11) Uani 1 1 d .
H19 H 1.0711 0.2137 0.0171 0.078 Uiso 1 1 calc R
C27 C 0.4615(5) 0.7034(5) 0.1944(2) 0.0537(9) Uani 1 1 d .
H27 H 0.3976 0.6363 0.2155 0.064 Uiso 1 1 calc R
C16 C 0.8228(4) 0.1798(4) 0.3119(2) 0.0455(8) Uani 1 1 d .
C35 C 0.8913(6) -0.1172(5) 0.4243(3) 0.0701(13) Uani 1 1 d .
H35 H 0.9129 -0.2185 0.4612 0.084 Uiso 1 1 calc R
F8 F 0.5858(5) 0.8859(4) 0.6344(3) 0.1442(18) Uani 1 1 d .
C25 C 0.3850(6) 0.8505(5) 0.1482(3) 0.0614(10) Uani 1 1 d .
C23 C 0.7389(5) 0.7560(5) 0.1745(2) 0.0496(8) Uani 1 1 d .
H23 H 0.8552 0.7249 0.1827 0.059 Uiso 1 1 calc R
C26 C 0.6573(6) 0.9036(5) 0.1272(2) 0.0559(10) Uani 1 1 d .
C20 C 0.8634(6) 0.3892(5) -0.0401(2) 0.0617(11) Uani 1 1 d .
H20 H 0.8913 0.3702 -0.0918 0.074 Uiso 1 1 calc R
C2 C 0.6761(7) 0.7784(6) 0.6978(4) 0.0807(14) Uani 1 1 d .
O6 O 0.8992(5) 0.6238(6) 0.6089(2) 0.1019(13) Uani 1 1 d .
Cl1 Cl 0.1945(6) 0.9237(6) 0.1291(3) 0.0818(15) Uani 0.25 1 d P

loop_
_atom_site_aniso_label
_atom_site_aniso_U_11
_atom_site_aniso_U_22
_atom_site_aniso_U_33
_atom_site_aniso_U_23
_atom_site_aniso_U_13
_atom_site_aniso_U_12
S3 0.0549(6) 0.0689(6) 0.0408(5) -0.0066(4) -0.0023(4) -0.0237(5)
Cl28 0.1016(11) 0.0655(8) 0.0555(8) -0.0047(7) -0.0012(7) -0.0524(8)
C17 0.0537(19) 0.0443(17) 0.0352(16) -0.0042(14) -0.0018(14) -0.0265(15)
N9 0.0446(14) 0.0517(16) 0.0312(13) -0.0051(12) -0.0009(11) -0.0211(12)
O4 0.088(2) 0.103(2) 0.0634(18) -0.0262(17) 0.0037(16) -0.055(2)
O29 0.123(3) 0.0542(19) 0.093(2) 0.0105(18) -0.028(2) -0.0134(19)
C12 0.0447(17) 0.0445(17) 0.0348(15) -0.0055(14) -0.0017(13) -0.0179(14)
C14 0.0463(18) 0.062(2) 0.0403(17) 0.0072(16) -0.0123(15) -0.0281(16)
C31 0.053(2) 0.065(2) 0.052(2) -0.0202(19) 0.0086(17) -0.0244(18)
C34 0.060(2) 0.070(3) 0.046(2) 0.0150(19) -0.0152(18) -0.035(2)
C33 0.0497(19) 0.085(3) 0.0326(16) -0.0080(18) 0.0025(15) -0.0301(19)
F1 0.110(3) 0.127(3) 0.256(5) -0.102(3) -0.019(3) -0.052(2)
C21 0.081(3) 0.072(3) 0.0337(18) -0.0041(18) -0.0062(18) -0.034(2)
C15 0.0411(17) 0.065(2) 0.0302(15) 0.0008(15) -0.0039(13) -0.0240(16)
C36 0.071(3) 0.050(2) 0.079(3) 0.001(2) -0.023(2) -0.0240(19)
C10 0.0458(17) 0.0446(17) 0.0363(16) -0.0048(14) -0.0037(14) -0.0200(14)
O5 0.119(3) 0.093(2) 0.067(2) -0.0041(18) -0.037(2) -0.001(2)
C32 0.055(2) 0.090(3) 0.045(2) -0.027(2) 0.0092(17) -0.033(2)
F7 0.098(3) 0.181(4) 0.131(3) -0.093(3) 0.033(2) -0.041(3)
C18 0.057(2) 0.058(2) 0.0454(19) -0.0084(17) -0.0007(17) -0.0215(18)
C37 0.064(2) 0.047(2) 0.056(2) -0.0007(17) -0.0136(19) -0.0267(17)
C22 0.064(2) 0.0488(19) 0.0387(18) -0.0042(15) -0.0072(16) -0.0171(17)
C24 0.088(3) 0.045(2) 0.052(2) -0.0059(18) -0.014(2) -0.011(2)
C13 0.0541(19) 0.0416(17) 0.0338(16) -0.0026(14) 0.0009(14) -0.0200(15)
C11 0.0460(17) 0.054(2) 0.0381(17) -0.0098(15) 0.0038(14) -0.0212(15)
C19 0.069(3) 0.074(3) 0.055(2) -0.024(2) 0.014(2) -0.025(2)
C27 0.054(2) 0.056(2) 0.050(2) -0.0086(18) -0.0004(17) -0.0203(17)
C16 0.0464(18) 0.0486(19) 0.0422(17) 0.0039(15) -0.0104(15) -0.0247(15)
C35 0.072(3) 0.061(3) 0.072(3) 0.024(2) -0.032(2) -0.036(2)
F8 0.127(3) 0.078(2) 0.190(5) -0.001(3) -0.047(3) -0.001(2)
C25 0.064(2) 0.055(2) 0.056(2) -0.0087(19) -0.004(2) -0.0104(19)
C23 0.058(2) 0.056(2) 0.0399(18) -0.0114(16) 0.0040(16) -0.0271(17)
C26 0.088(3) 0.050(2) 0.0373(17) -0.0097(16) 0.0062(19) -0.035(2)
C20 0.082(3) 0.077(3) 0.0366(18) -0.0198(19) 0.0130(19) -0.039(2)
C2 0.063(3) 0.077(3) 0.104(4) -0.025(3) -0.012(3) -0.022(2)
O6 0.077(2) 0.149(4) 0.082(2) -0.018(2) 0.028(2) -0.053(2)
Cl1 0.063(3) 0.069(3) 0.090(3) -0.023(2) -0.026(2) 0.015(2)

loop_
_atom_type_symbol
_atom_type_description
_atom_type_scat_dispersion_real
_atom_type_scat_dispersion_imag
_atom_type_scat_source
C C 0.0033 0.0016 'International Tables Vol C Tables 4.2.6.8 and 6.1.1.4'
H H 0.0000 0.0000 'International Tables Vol C Tables 4.2.6.8 and 6.1.1.4'
Cl Cl 0.1484 0.1585 'International Tables Vol C Tables 4.2.6.8 and 6.1.1.4'
N N 0.0061 0.0033 'International Tables Vol C Tables 4.2.6.8 and 6.1.1.4'
O O 0.0106 0.0060 'International Tables Vol C Tables 4.2.6.8 and 6.1.1.4'
S S 0.1246 0.1234 'International Tables Vol C Tables 4.2.6.8 and 6.1.1.4'
F F 0.0171 0.0103 'International Tables Vol C Tables 4.2.6.8 and 6.1.1.4'

loop_
_geom_angle_atom_site_label_1
_geom_angle_atom_site_label_2
_geom_angle_atom_site_label_3
_geom_angle
O4 S3 C2 102.7(2)
O5 S3 O4 114.0(3)
O5 S3 C2 103.4(3)
O6 S3 O4 115.1(2)
O6 S3 O5 114.8(3)
O6 S3 C2 104.7(3)
C18 C17 C12 118.9(3)
C22 C17 C12 122.0(3)
C22 C17 C18 119.0(3)
C15 N9 C10 115.9(3)
C11 N9 C15 128.7(3)
C11 N9 C10 115.4(3)
C17 C12 C13 123.2(3)
C10 C12 C17 129.0(3)
C10 C12 C13 107.7(3)
C34 C14 C15 131.1(4)
C34 C14 C16 120.1(4)
C16 C14 C15 108.7(3)
C32 C31 H31 121.5
C11 C31 H31 121.5
C11 C31 C32 117.1(4)
C14 C34 H34 120.7
C35 C34 C14 118.5(4)
C35 C34 H34 120.7
C15 C33 H33 120.6
C32 C33 H33 120.6
C32 C33 C15 118.8(3)
C22 C21 H21 119.7
C20 C21 H21 119.7
C20 C21 C22 120.6(4)
N9 C15 C14 104.3(3)
N9 C15 C33 114.9(3)
C33 C15 C14 140.7(3)
C37 C36 H36 119.3
C35 C36 H36 119.3
C35 C36 C37 121.4(4)
N9 C10 C16 103.3(3)
C12 C10 N9 108.5(3)
C12 C10 C16 148.1(3)
C31 C32 H32 118.4
C33 C32 C31 123.2(4)
C33 C32 H32 118.4
C17 C18 H18 120.1
C19 C18 C17 119.8(4)
C19 C18 H18 120.1
C36 C37 H37 120.9
C16 C37 C36 118.2(4)
C16 C37 H37 120.9
C17 C22 C21 119.7(4)
C17 C22 H22 120.1
C21 C22 H22 120.1
O29 C24 C25 123.2(5)
O29 C24 C26 120.8(5)
C25 C24 C26 116.0(3)
C11 C13 C12 102.2(3)
C27 C13 C12 110.4(3)
C27 C13 C11 106.1(3)
C23 C13 C12 112.2(3)
C23 C13 C11 111.9(3)
C23 C13 C27 113.3(3)
N9 C11 C31 117.1(3)
N9 C11 C13 105.6(3)
C31 C11 C13 137.2(3)
C18 C19 H19 119.8
C18 C19 C20 120.4(4)
C20 C19 H19 119.8
C13 C27 H27 118.7
C25 C27 C13 122.7(4)
C25 C27 H27 118.7
C14 C16 C10 107.6(3)
C37 C16 C14 120.2(3)
C37 C16 C10 132.1(3)
C34 C35 C36 121.4(4)
C34 C35 H35 119.3
C36 C35 H35 119.3
C24 C25 Cl1 112.2(4)
C27 C25 C24 123.2(4)
C27 C25 Cl1 124.5(4)
C13 C23 H23 118.8
C26 C23 C13 122.3(4)
C26 C23 H23 118.9
C24 C26 Cl28 113.6(3)
C23 C26 Cl28 123.9(4)
C23 C26 C24 122.5(4)
C21 C20 C19 120.3(4)
C21 C20 H20 119.9
C19 C20 H20 119.9
F1 C2 S3 112.7(4)
F1 C2 F7 107.2(5)
F1 C2 F8 107.5(5)
F7 C2 S3 112.9(4)
F7 C2 F8 105.7(5)
F8 C2 S3 110.5(4)

loop_
_geom_bond_atom_site_label_1
_geom_bond_atom_site_label_2
_geom_bond_distance
S3 O4 1.433(3)
S3 O5 1.423(3)
S3 C2 1.794(5)
S3 O6 1.411(4)
Cl28 C26 1.694(4)
C17 C12 1.453(5)
C17 C18 1.398(5)
C17 C22 1.391(4)
N9 C15 1.346(4)
N9 C10 1.404(4)
N9 C11 1.330(4)
O29 C24 1.219(5)
C12 C10 1.349(4)
C12 C13 1.563(5)
C14 C34 1.387(5)
C14 C15 1.457(5)
C14 C16 1.419(5)
C31 H31 0.9300
C31 C32 1.397(6)
C31 C11 1.369(5)
C34 H34 0.9300
C34 C35 1.372(6)
C33 H33 0.9300
C33 C15 1.384(5)
C33 C32 1.371(6)
F1 C2 1.316(6)
C21 H21 0.9300
C21 C22 1.392(5)
C21 C20 1.355(6)
C36 H36 0.9300
C36 C37 1.386(6)
C36 C35 1.373(7)
C10 C16 1.463(5)
C32 H32 0.9300
F7 C2 1.316(7)
C18 H18 0.9300
C18 C19 1.379(6)
C37 H37 0.9300
C37 C16 1.380(5)
C22 H22 0.9300
C24 C25 1.443(7)
C24 C26 1.479(6)
C13 C11 1.527(4)
C13 C27 1.519(5)
C13 C23 1.495(5)
C19 H19 0.9300
C19 C20 1.379(6)
C27 H27 0.9300
C27 C25 1.315(5)
C35 H35 0.9300
F8 C2 1.325(6)
C25 Cl1 1.530(6)
C23 H23 0.9300
C23 C26 1.333(5)
C20 H20 0.9300
